data_1504234
loop_
_publ_author_name
'Tseng, Yen-Ju'
'Wen, Zhi-Hong'
'Dai, Chang-Feng'
'Chiang, Michael Y.'
'Sheu, Jyh-Horng'

_publ_section_title
;
 Nanolobatolide, a new C18 metabolite from the Formosan soft coral
 Sinularia nanolobata.
;
_journal_issue 21
_journal_name_full 'Organic letters'
_journal_page_first 5030
_journal_page_last 5032
_journal_paper_doi 10.1021/ol901990c
_journal_volume 11
_journal_year 2009
_chemical_formula_moiety 'C18 H26 O3'
_chemical_formula_sum 'C18 H26 O3'
_chemical_formula_weight 290.39
_chemical_name_systematic
;
 ?
;
_space_group_IT_number 4
_symmetry_cell_setting monoclinic
_symmetry_space_group_name_Hall 'P 2yb'
_symmetry_space_group_name_H-M 'P 1 21 1'
_atom_sites_solution_hydrogens geom
_atom_sites_solution_primary direct
_atom_sites_solution_secondary difmap
_audit_creation_method SHELXL-97
_cell_angle_alpha 90.00
_cell_angle_beta 99.898(14)
_cell_angle_gamma 90.00
_cell_formula_units_Z 2
_cell_length_a 6.7635(11)
_cell_length_b 13.1016(23)
_cell_length_c 9.4936(16)
_cell_measurement_reflns_used 1855
_cell_measurement_temperature 293(2)
_cell_measurement_theta_max 10.895
_cell_measurement_theta_min 4.365
_cell_volume 828.7(2)
_computing_cell_refinement 'MSC/AFC (Molecular Structure Corporation, 1992)'
_computing_data_collection 'MSC/AFC (Molecular Structure Corporation, 1992)'
_computing_data_reduction 'teXsan (Molecular Structure Corporation, 1985)'
_computing_molecular_graphics 'ORTEP-3 for Windows (Farrugia, 1997)'
_computing_publication_material 'WINGX publication routines (Farrugia, 1999)'
_computing_structure_refinement 'SHELXL-97 (Sheldrick, 1997)'
_computing_structure_solution 'SIR92 (Altomare et al., 1993)'
_diffrn_ambient_temperature 293(2)
_diffrn_measured_fraction_theta_full 1.000
_diffrn_measured_fraction_theta_max 1.000
_diffrn_measurement_device_type 'Rigaku AFC7S'
_diffrn_measurement_method \w-2\q
_diffrn_radiation_monochromator graphite
_diffrn_radiation_source 'fine-focus sealed tube'
_diffrn_radiation_type MoK\a
_diffrn_radiation_wavelength 0.71073
_diffrn_reflns_av_R_equivalents 0.0220
_diffrn_reflns_av_sigmaI/netI 0.0461
_diffrn_reflns_limit_h_max 8
_diffrn_reflns_limit_h_min 0
_diffrn_reflns_limit_k_max 16
_diffrn_reflns_limit_k_min 0
_diffrn_reflns_limit_l_max 11
_diffrn_reflns_limit_l_min -11
_diffrn_reflns_number 1855
_diffrn_reflns_theta_full 26.01
_diffrn_reflns_theta_max 26.01
_diffrn_reflns_theta_min 2.18
_diffrn_standards_decay_% 0.198
_diffrn_standards_interval_count 150
_diffrn_standards_number 3
_exptl_absorpt_coefficient_mu 0.077
_exptl_absorpt_correction_T_max 1.000
_exptl_absorpt_correction_T_min 0.963
_exptl_absorpt_correction_type psi-scan
_exptl_absorpt_process_details 'North et al., 1968'
_exptl_crystal_colour colorless
_exptl_crystal_density_diffrn 1.165
_exptl_crystal_density_method 'not measured'
_exptl_crystal_description prism
_exptl_crystal_F_000 316
_exptl_crystal_size_max 0.6
_exptl_crystal_size_mid 0.6
_exptl_crystal_size_min 0.2
_refine_diff_density_max 0.134
_refine_diff_density_min -0.180
_refine_diff_density_rms 0.036
_refine_ls_abs_structure_details 'Flack H D (1983), Acta Cryst. A39, 876-881'
_refine_ls_abs_structure_Flack 0.9(19)
_refine_ls_extinction_method none
_refine_ls_goodness_of_fit_ref 1.062
_refine_ls_hydrogen_treatment mixed
_refine_ls_matrix_type full
_refine_ls_number_parameters 197
_refine_ls_number_reflns 1711
_refine_ls_number_restraints 1
_refine_ls_restrained_S_all 1.061
_refine_ls_R_factor_all 0.0844
_refine_ls_R_factor_gt 0.0368
_refine_ls_shift/su_max 0.000
_refine_ls_shift/su_mean 0.000
_refine_ls_structure_factor_coef Fsqd
_refine_ls_weighting_details 'calc w=1/[\s^2^(Fo^2^)+(0.0510P)^2^+0.0182P] where P=(Fo^2^+2Fc^2^)/3'
_refine_ls_weighting_scheme calc
_refine_ls_wR_factor_gt 0.0883
_refine_ls_wR_factor_ref 0.1045
_reflns_number_gt 1061
_reflns_number_total 1711
_reflns_threshold_expression >2sigma(I)
_cod_data_source_file ol901990c_si_002.cif
_cod_data_source_block ocean53
_cod_depositor_comments
;
The following automatic conversions were performed:

'_symmetry_cell_setting' value 'Monoclinic' changed to 'monoclinic'
according to /home/saulius/struct/CIF-dictionaries/cif_core.dic
dictionary named 'cif_core.dic' version 2.4.2 from 2011-04-26.

Automatic conversion script
Id: cif_fix_values 1715 2011-07-08 13:25:40Z adriana 
;
_cod_original_cell_volume 828.7(3)
_cod_original_sg_symbol_H-M 'P 21'
_cod_database_code 1504234

loop_
_symmetry_equiv_pos_as_xyz
'x, y, z'
'-x, y+1/2, -z'

loop_
_atom_site_label
_atom_site_type_symbol
_atom_site_fract_x
_atom_site_fract_y
_atom_site_fract_z
_atom_site_U_iso_or_equiv
_atom_site_adp_type
_atom_site_occupancy
_atom_site_symmetry_multiplicity
_atom_site_calc_flag
_atom_site_refinement_flags
O1 O 0.9369(3) 0.68519(16) 0.0680(3) 0.0488(6) Uani 1 1 d .
O2 O 0.6954(3) 0.93061(17) -0.0354(3) 0.0530(6) Uani 1 1 d .
H20 H 0.809(6) 0.960(4) -0.015(4) 0.080 Uiso 1 1 d .
O3 O 0.9051(4) 0.5204(2) 0.0139(4) 0.0812(9) Uani 1 1 d .
C1 C 0.6101(4) 0.7206(2) 0.1271(3) 0.0403(7) Uani 1 1 d .
C2 C 0.6150(5) 0.6998(3) 0.2852(3) 0.0508(8) Uani 1 1 d .
H2 H 0.7479 0.6720 0.3236 0.061 Uiso 1 1 calc R
C3 C 0.5869(6) 0.7958(3) 0.3719(4) 0.0644(10) Uani 1 1 d .
H3A H 0.4437 0.8073 0.3641 0.077 Uiso 1 1 calc R
H3B H 0.6384 0.7808 0.4715 0.077 Uiso 1 1 calc R
C4 C 0.6814(6) 0.8960(3) 0.3357(4) 0.0671(11) Uani 1 1 d .
H4A H 0.5950 0.9260 0.2540 0.081 Uiso 1 1 calc R
H4B H 0.6830 0.9423 0.4157 0.081 Uiso 1 1 calc R
C5 C 0.8919(5) 0.8902(3) 0.3022(3) 0.0496(8) Uani 1 1 d .
C6 C 0.9364(4) 0.8371(2) 0.1939(3) 0.0441(8) Uani 1 1 d .
H6 H 1.0694 0.8410 0.1807 0.053 Uiso 1 1 calc R
C7 C 0.8037(4) 0.7719(2) 0.0901(3) 0.0378(7) Uani 1 1 d .
C8 C 0.7232(4) 0.8248(2) -0.0584(3) 0.0441(8) Uani 1 1 d .
C9 C 0.5126(5) 0.7797(3) -0.0983(4) 0.0537(9) Uani 1 1 d .
H9 H 0.4268 0.8160 -0.1761 0.064 Uiso 1 1 calc R
C10 C 0.5227(6) 0.6641(3) -0.1215(4) 0.0631(10) Uani 1 1 d .
H10A H 0.6098 0.6476 -0.1895 0.076 Uiso 1 1 calc R
H10B H 0.3903 0.6359 -0.1549 0.076 Uiso 1 1 calc R
C11 C 0.6113(5) 0.6245(2) 0.0311(4) 0.0493(8) Uani 1 1 d .
H11 H 0.5351 0.5673 0.0614 0.059 Uiso 1 1 calc R
C12 C 0.4367(4) 0.7834(3) 0.0436(4) 0.0498(8) Uani 1 1 d .
H12A H 0.3075 0.7502 0.0391 0.060 Uiso 1 1 calc R
H12B H 0.4315 0.8522 0.0803 0.060 Uiso 1 1 calc R
C13 C 0.4593(6) 0.6207(3) 0.3139(4) 0.0729(11) Uani 1 1 d .
H13A H 0.3275 0.6429 0.2704 0.109 Uiso 1 1 calc R
H13B H 0.4648 0.6135 0.4151 0.109 Uiso 1 1 calc R
H13C H 0.4881 0.5561 0.2740 0.109 Uiso 1 1 calc R
C14 C 1.0568(6) 0.9547(3) 0.3909(4) 0.0672(11) Uani 1 1 d .
H14 H 1.1796 0.9453 0.3505 0.081 Uiso 1 1 calc R
C15 C 1.1009(9) 0.9203(5) 0.5452(5) 0.122(2) Uani 1 1 d .
H15A H 0.9882 0.9358 0.5908 0.182 Uiso 1 1 calc R
H15B H 1.2178 0.9552 0.5939 0.182 Uiso 1 1 calc R
H15C H 1.1247 0.8480 0.5489 0.182 Uiso 1 1 calc R
C16 C 1.0032(8) 1.0679(3) 0.3800(5) 0.0908(15) Uani 1 1 d .
H16A H 0.8888 1.0802 0.4251 0.136 Uiso 1 1 calc R
H16B H 0.9722 1.0874 0.2812 0.136 Uiso 1 1 calc R
H16C H 1.1151 1.1074 0.4270 0.136 Uiso 1 1 calc R
C17 C 0.8592(6) 0.8123(3) -0.1707(4) 0.0610(9) Uani 1 1 d .
H17A H 0.7973 0.8439 -0.2585 0.092 Uiso 1 1 calc R
H17B H 0.8792 0.7410 -0.1870 0.092 Uiso 1 1 calc R
H17C H 0.9865 0.8441 -0.1371 0.092 Uiso 1 1 calc R
C18 C 0.8278(5) 0.6004(3) 0.0370(4) 0.0550(9) Uani 1 1 d .

loop_
_atom_site_aniso_label
_atom_site_aniso_U_11
_atom_site_aniso_U_22
_atom_site_aniso_U_33
_atom_site_aniso_U_23
_atom_site_aniso_U_13
_atom_site_aniso_U_12
O1 0.0346(10) 0.0342(11) 0.0785(16) 0.0025(11) 0.0121(10) 0.0054(10)
O2 0.0495(13) 0.0363(13) 0.0732(16) 0.0101(12) 0.0105(12) 0.0074(11)
O3 0.0754(17) 0.0398(14) 0.133(3) -0.0108(15) 0.0315(17) 0.0107(14)
C1 0.0298(14) 0.0372(16) 0.0539(18) 0.0023(15) 0.0073(13) 0.0002(13)
C2 0.0439(16) 0.050(2) 0.060(2) 0.0108(17) 0.0125(15) -0.0027(16)
C3 0.065(2) 0.068(3) 0.065(2) -0.003(2) 0.0254(18) -0.011(2)
C4 0.080(3) 0.058(2) 0.069(2) -0.022(2) 0.028(2) -0.010(2)
C5 0.0518(19) 0.0474(19) 0.0491(18) -0.0005(16) 0.0074(15) -0.0105(16)
C6 0.0346(16) 0.0401(17) 0.056(2) 0.0037(15) 0.0034(14) -0.0064(14)
C7 0.0329(14) 0.0304(15) 0.0507(18) 0.0016(14) 0.0090(13) 0.0065(13)
C8 0.0421(17) 0.0415(19) 0.0486(19) 0.0011(14) 0.0076(14) 0.0043(15)
C9 0.0416(17) 0.061(2) 0.054(2) 0.0048(18) -0.0032(14) 0.0037(18)
C10 0.056(2) 0.064(2) 0.067(2) -0.0133(19) 0.0047(19) -0.0174(19)
C11 0.0429(17) 0.0370(18) 0.069(2) -0.0023(16) 0.0115(16) -0.0076(15)
C12 0.0263(14) 0.051(2) 0.071(2) 0.0042(17) 0.0040(13) 0.0042(15)
C13 0.075(3) 0.069(3) 0.079(3) 0.012(2) 0.025(2) -0.015(2)
C14 0.077(3) 0.069(3) 0.053(2) -0.0034(19) 0.0044(19) -0.025(2)
C15 0.162(5) 0.125(5) 0.065(3) 0.014(3) -0.018(3) -0.052(5)
C16 0.114(4) 0.061(3) 0.094(3) -0.015(2) 0.009(3) -0.029(3)
C17 0.066(2) 0.064(2) 0.057(2) -0.0001(19) 0.0214(17) 0.0000(19)
C18 0.054(2) 0.0379(19) 0.077(2) 0.0029(17) 0.0212(19) 0.0073(17)

loop_
_atom_type_symbol
_atom_type_description
_atom_type_scat_dispersion_real
_atom_type_scat_dispersion_imag
_atom_type_scat_source
C C 0.0033 0.0016 'International Tables Vol C Tables 4.2.6.8 and 6.1.1.4'
H H 0.0000 0.0000 'International Tables Vol C Tables 4.2.6.8 and 6.1.1.4'
O O 0.0106 0.0060 'International Tables Vol C Tables 4.2.6.8 and 6.1.1.4'

loop_
_geom_angle_atom_site_label_1
_geom_angle_atom_site_label_2
_geom_angle_atom_site_label_3
_geom_angle
C18 O1 C7 109.9(2)
C8 O2 H20 110(3)
C2 C1 C12 119.3(3)
C2 C1 C11 115.6(3)
C12 C1 C11 102.2(3)
C2 C1 C7 114.9(2)
C12 C1 C7 104.3(2)
C11 C1 C7 97.4(2)
C1 C2 C3 113.5(3)
C1 C2 C13 113.4(3)
C3 C2 C13 107.9(3)
C1 C2 H2 107.2
C3 C2 H2 107.2
C13 C2 H2 107.2
C4 C3 C2 119.4(3)
C4 C3 H3A 107.5
C2 C3 H3A 107.5
C4 C3 H3B 107.5
C2 C3 H3B 107.5
H3A C3 H3B 107.0
C5 C4 C3 116.7(3)
C5 C4 H4A 108.1
C3 C4 H4A 108.1
C5 C4 H4B 108.1
C3 C4 H4B 108.1
H4A C4 H4B 107.3
C6 C5 C4 122.7(3)
C6 C5 C14 118.5(3)
C4 C5 C14 118.6(3)
C5 C6 C7 128.9(3)
C5 C6 H6 115.5
C7 C6 H6 115.5
C6 C7 O1 102.8(2)
C6 C7 C1 122.2(3)
O1 C7 C1 104.7(2)
C6 C7 C8 114.6(2)
O1 C7 C8 109.4(2)
C1 C7 C8 102.4(2)
O2 C8 C9 105.9(2)
O2 C8 C17 108.8(3)
C9 C8 C17 115.6(3)
O2 C8 C7 108.9(2)
C9 C8 C7 102.5(2)
C17 C8 C7 114.7(3)
C12 C9 C8 102.1(3)
C12 C9 C10 100.8(3)
C8 C9 C10 110.8(3)
C12 C9 H9 113.9
C8 C9 H9 113.9
C10 C9 H9 113.9
C9 C10 C11 102.4(3)
C9 C10 H10A 111.3
C11 C10 H10A 111.3
C9 C10 H10B 111.3
C11 C10 H10B 111.3
H10A C10 H10B 109.2
C18 C11 C1 104.7(3)
C18 C11 C10 108.9(3)
C1 C11 C10 103.6(3)
C18 C11 H11 113.0
C1 C11 H11 113.0
C10 C11 H11 113.0
C9 C12 C1 95.5(2)
C9 C12 H12A 112.6
C1 C12 H12A 112.6
C9 C12 H12B 112.6
C1 C12 H12B 112.6
H12A C12 H12B 110.1
C2 C13 H13A 109.5
C2 C13 H13B 109.5
H13A C13 H13B 109.5
C2 C13 H13C 109.5
H13A C13 H13C 109.5
H13B C13 H13C 109.5
C15 C14 C16 111.1(4)
C15 C14 C5 111.8(4)
C16 C14 C5 111.0(4)
C15 C14 H14 107.6
C16 C14 H14 107.6
C5 C14 H14 107.6
C14 C15 H15A 109.5
C14 C15 H15B 109.5
H15A C15 H15B 109.5
C14 C15 H15C 109.5
H15A C15 H15C 109.5
H15B C15 H15C 109.5
C14 C16 H16A 109.5
C14 C16 H16B 109.5
H16A C16 H16B 109.5
C14 C16 H16C 109.5
H16A C16 H16C 109.5
H16B C16 H16C 109.5
C8 C17 H17A 109.5
C8 C17 H17B 109.5
H17A C17 H17B 109.5
C8 C17 H17C 109.5
H17A C17 H17C 109.5
H17B C17 H17C 109.5
O3 C18 O1 121.4(3)
O3 C18 C11 129.1(3)
O1 C18 C11 109.5(3)

loop_
_geom_bond_atom_site_label_1
_geom_bond_atom_site_label_2
_geom_bond_distance
O1 C18 1.338(4)
O1 C7 1.487(3)
O2 C8 1.421(4)
O2 H20 0.85(4)
O3 C18 1.208(4)
C1 C2 1.520(4)
C1 C12 1.536(4)
C1 C11 1.554(4)
C1 C7 1.564(4)
C2 C3 1.532(5)
C2 C13 1.534(5)
C2 H2 0.9800
C3 C4 1.525(5)
C3 H3A 0.9700
C3 H3B 0.9700
C4 C5 1.513(5)
C4 H4A 0.9700
C4 H4B 0.9700
C5 C6 1.318(4)
C5 C14 1.530(5)
C6 C7 1.483(4)
C6 H6 0.9300
C7 C8 1.580(4)
C8 C9 1.527(4)
C8 C17 1.531(5)
C9 C12 1.522(5)
C9 C10 1.533(5)
C9 H9 0.9800
C10 C11 1.558(5)
C10 H10A 0.9700
C10 H10B 0.9700
C11 C18 1.489(5)
C11 H11 0.9800
C12 H12A 0.9700
C12 H12B 0.9700
C13 H13A 0.9600
C13 H13B 0.9600
C13 H13C 0.9600
C14 C15 1.513(6)
C14 C16 1.527(6)
C14 H14 0.9800
C15 H15A 0.9600
C15 H15B 0.9600
C15 H15C 0.9600
C16 H16A 0.9600
C16 H16B 0.9600
C16 H16C 0.9600
C17 H17A 0.9600
C17 H17B 0.9600
C17 H17C 0.9600
